data_2200835
loop_
_publ_author_name
'Blake, Alexander J.'
'George, Michael W.'
'Hubberstey, Peter'
'Lopez Garcia, Roberto'
'Wilson, Claire'

_publ_section_title
;
 Dichloro[2-chloro-6-(mercaptopyridin-2-yl)pyridine]copper(II)
;
_journal_issue 3
_journal_name_full 'Acta Crystallographica Section E'
_journal_page_first m96
_journal_page_last m98
_journal_paper_doi 10.1107/S1600536802002118
_journal_volume 58
_journal_year 2002
_chemical_formula_iupac 'C10 H7 Cl3 Cu N2 S'
_chemical_formula_moiety 'C10 H7 Cl3 Cu N2 S'
_chemical_formula_sum 'C10 H7 Cl3 Cu N2 S'
_chemical_formula_weight 357.13
_chemical_name_common L4chlorideCuCl2
_chemical_name_systematic
;
 ?
;
_space_group_IT_number 15
_symmetry_cell_setting monoclinic
_symmetry_space_group_name_Hall '-C 2yc'
_symmetry_space_group_name_H-M 'C 1 2/c 1'
_atom_sites_solution_hydrogens geom
_atom_sites_solution_primary direct
_atom_sites_solution_secondary 'difference Fourier methods'
_audit_creation_method SHELXL-97
_cell_angle_alpha 90.00
_cell_angle_beta 104.510(2)
_cell_angle_gamma 90.00
_cell_formula_units_Z 8
_cell_length_a 13.1739(12)
_cell_length_b 9.6928(9)
_cell_length_c 21.137(2)
_cell_measurement_reflns_used 3638
_cell_measurement_temperature 150(2)
_cell_measurement_theta_max 26.8
_cell_measurement_theta_min 2.7
_cell_volume 2612.9(4)
_computing_cell_refinement 'SAINT (Bruker, 2000)'
_computing_data_collection 'SMART (Bruker, 2001)'
_computing_data_reduction 'SAINT and SHELXTL/PC (Bruker, 1997)'
_computing_molecular_graphics 'CAMERON (Watkin et al., 1996)'
_computing_publication_material 'SHELXL97 and PLATON (Spek, 2001)'
_computing_structure_refinement 'SHELXL97 (Sheldrick, 1997)'
_computing_structure_solution 'SIR92 (Altomare et al., 1993)'
_diffrn_ambient_temperature 150(2)
_diffrn_measured_fraction_theta_full .979
_diffrn_measured_fraction_theta_max .941
_diffrn_measurement_device_type 'Bruker SMART APEX area-detector'
_diffrn_measurement_method \w
_diffrn_radiation_monochromator graphite
_diffrn_radiation_source 'normal-focus sealed tube'
_diffrn_radiation_type MoK\a
_diffrn_radiation_wavelength .71073
_diffrn_reflns_av_R_equivalents .026
_diffrn_reflns_av_sigmaI/netI .025
_diffrn_reflns_limit_h_max 17
_diffrn_reflns_limit_h_min -16
_diffrn_reflns_limit_k_max 12
_diffrn_reflns_limit_k_min -12
_diffrn_reflns_limit_l_max 26
_diffrn_reflns_limit_l_min -25
_diffrn_reflns_number 12577
_diffrn_reflns_theta_full 27.50
_diffrn_reflns_theta_max 28.21
_diffrn_reflns_theta_min 1.99
_diffrn_standards_decay_% none
_exptl_absorpt_coefficient_mu 2.420
_exptl_absorpt_correction_T_max .870
_exptl_absorpt_correction_T_min .782
_exptl_absorpt_correction_type multi-scan
_exptl_absorpt_process_details '(SADABS; Bruker, 2001)'
_exptl_crystal_colour green
_exptl_crystal_density_diffrn 1.816
_exptl_crystal_density_meas ?
_exptl_crystal_density_method 'not measured'
_exptl_crystal_description lath
_exptl_crystal_F_000 1416
_exptl_crystal_size_max .36
_exptl_crystal_size_mid .11
_exptl_crystal_size_min .06
_refine_diff_density_max .42
_refine_diff_density_min -.25
_refine_ls_extinction_method none
_refine_ls_goodness_of_fit_ref 1.037
_refine_ls_hydrogen_treatment constr
_refine_ls_matrix_type full
_refine_ls_number_parameters 154
_refine_ls_number_reflns 3019
_refine_ls_number_restraints 0
_refine_ls_restrained_S_all 1.037
_refine_ls_R_factor_all .0331
_refine_ls_R_factor_gt .0287
_refine_ls_shift/su_max .001
_refine_ls_shift/su_mean .000
_refine_ls_structure_factor_coef Fsqd
_refine_ls_weighting_details 'calc w = 1/[\s^2^(Fo^2^)+(0.035P)^2^+3.807P] where P = (Fo^2^+2Fc^2^)/3'
_refine_ls_weighting_scheme calc
_refine_ls_wR_factor_gt .0692
_refine_ls_wR_factor_ref .0714
_reflns_number_gt 2709
_reflns_number_total 3191
_reflns_threshold_expression I>2\s(I)
_cod_data_source_file bt6107.cif
_cod_data_source_block I
_cod_depositor_comments
;
The following automatic conversions were performed:
'_symmetry_cell_setting' value 'Monoclinic' changed to 'monoclinic'
according to '/home/saulius/struct/CIF-dictionaries/cif_core.dic'
dictionary named 'cif_core.dic' version 2.4.1 from 2010-06-29.

Automatic conversion script
Id: cif_fix_enum 1527 2010-12-29 10:47:43Z saulius 

The following automatic conversions were performed:

'_chemical_melting_point' value 'unknown' was changed to '?' - the
value is undefined or not given.

Automatic conversion script
Id: cif_fix_values 1646 2011-03-28 12:23:43Z adriana 

The following automatic conversions were performed:

'_chemical_melting_point' value 'unknown' was changed to '?' - the
value is undefined or not given.

'_symmetry_cell_setting' value
'Monoclinic' changed to 'monoclinic' according to
/home/saulius/struct/CIF-dictionaries/cif_core.dic dictionary named
'cif_core.dic' version 2.4.1 from 2010-06-29.

Automatic conversion script
Id: cif_fix_values 1715 2011-07-08 13:25:40Z adriana 

The following automatic conversions were performed:

'_exptl_crystal_density_meas' value 'not measured' was changed to '?'
- the value is perceived as not measured.

Automatic conversion script
Id: cif_fix_values 3008 2015-01-20 13:52:24Z robertas 

The following automatic conversions were performed:

'_atom_sites_solution_primary' value 'direct methods' was changed to
'direct'.

Automatic conversion script
Id: cif_fix_values 6452 2018-10-05 10:23:21Z andrius 
;
_cod_original_sg_symbol_H-M 'C 2/c'
_cod_database_code 2200835
_cod_database_fobs_code 2200835

loop_
_symmetry_equiv_pos_as_xyz
'x, y, z'
'-x, y, -z+1/2'
'x+1/2, y+1/2, z'
'-x+1/2, y+1/2, -z+1/2'
'-x, -y, -z'
'x, -y, z-1/2'
'-x+1/2, -y+1/2, -z'
'x+1/2, -y+1/2, z-1/2'

loop_
_atom_site_label
_atom_site_fract_x
_atom_site_fract_y
_atom_site_fract_z
_atom_site_U_iso_or_equiv
_atom_site_adp_type
_atom_site_calc_flag
_atom_site_refinement_flags
_atom_site_occupancy
_atom_site_disorder_assembly
_atom_site_disorder_group
_atom_site_type_symbol
Cu1 .81283(2) .37177(2) .620326(12) .02032(9) Uani d . 1 . . Cu
Cl1A .64623(4) .31835(6) .61577(3) .02691(13) Uani d . 1 . . Cl
Cl1B .79542(5) .59810(6) .61781(3) .03713(16) Uani d . 1 . . Cl
N1 .86147(14) .18898(18) .66433(9) .0213(4) Uani d . 1 . . N
C2 .86340(17) .1660(2) .72696(11) .0254(5) Uani d . 1 . . C
Cl2 .86089(5) .31151(7) .77305(3) .03394(15) Uani d . 1 . . Cl
C3 .86670(18) .0364(3) .75435(12) .0311(5) Uani d . 1 . . C
H3 .8646 .0244 .7977 .037 Uiso calc R 1 . . H
C4 .87322(18) -.0746(3) .71472(13) .0347(6) Uani d . 1 . . C
H4 .8737 -.1638 .7310 .042 Uiso calc R 1 . . H
C5 .87900(17) -.0546(2) .65108(13) .0296(5) Uani d . 1 . . C
H5 .8870 -.1287 .6248 .036 Uiso calc R 1 . . H
C6 .87249(16) .0794(2) .62739(11) .0226(4) Uani d . 1 . . C
S6 .87047(4) .11187(5) .54457(3) .02462(13) Uani d . 1 . . S
N11 .94027(14) .36732(17) .58416(9) .0203(4) Uani d . 1 . . N
C12 .96231(16) .2509(2) .55553(10) .0208(4) Uani d . 1 . . C
C13 1.05055(18) .2358(2) .53281(11) .0266(5) Uani d . 1 . . C
H13 1.0634 .1539 .5133 .032 Uiso calc R 1 . . H
C14 1.12019(18) .3455(2) .53959(12) .0296(5) Uani d . 1 . . C
H14 1.1801 .3387 .5241 .036 Uiso calc R 1 . . H
C15 1.09924(17) .4644(2) .56957(11) .0271(5) Uani d . 1 . . C
H15 1.1452 .5388 .5749 .033 Uiso calc R 1 . . H
C16 1.00967(17) .4720(2) .59152(11) .0235(4) Uani d . 1 . . C
H16 .9964 .5522 .6122 .028 Uiso calc R 1 . . H

loop_
_atom_site_aniso_label
_atom_site_aniso_U_11
_atom_site_aniso_U_22
_atom_site_aniso_U_33
_atom_site_aniso_U_12
_atom_site_aniso_U_13
_atom_site_aniso_U_23
Cu1 .02286(14) .01603(13) .02317(15) .00149(9) .00783(11) -.00009(9)
Cl1A .0236(3) .0286(3) .0287(3) -.0013(2) .0068(2) -.0071(2)
Cl1B .0392(3) .0172(3) .0612(4) .0050(2) .0241(3) .0020(2)
N1 .0208(9) .0219(9) .0219(9) -.0008(7) .0062(7) .0020(7)
C2 .0190(10) .0312(11) .0262(12) .0016(8) .0062(9) .0029(9)
Cl2 .0352(3) .0433(3) .0241(3) .0036(2) .0087(2) -.0041(2)
C3 .0230(11) .0404(13) .0311(13) .0001(10) .0092(10) .0141(10)
C4 .0254(11) .0273(12) .0508(16) -.0014(9) .0083(11) .0173(11)
C5 .0238(11) .0209(11) .0423(14) -.0009(8) .0048(10) .0025(10)
C6 .0184(9) .0214(10) .0279(11) -.0014(8) .0055(8) .0016(8)
S6 .0291(3) .0194(3) .0253(3) -.0028(2) .0068(2) -.0055(2)
N11 .0233(9) .0181(8) .0197(9) .0013(7) .0057(7) .0019(7)
C12 .0254(10) .0178(9) .0179(10) -.0009(8) .0031(8) .0013(7)
C13 .0288(11) .0269(11) .0250(11) .0030(9) .0080(9) -.0024(9)
C14 .0241(11) .0357(12) .0306(12) .0028(9) .0098(9) .0039(10)
C15 .0231(11) .0255(11) .0311(12) -.0032(8) .0036(9) .0062(9)
C16 .0271(11) .0178(10) .0245(11) .0010(8) .0045(9) .0019(8)

loop_
_atom_type_symbol
_atom_type_description
_atom_type_scat_dispersion_real
_atom_type_scat_dispersion_imag
_atom_type_scat_source
C C .0033 .0016 'International Tables Vol C Tables 4.2.6.8 and 6.1.1.4'
H H .0000 .0000 'International Tables Vol C Tables 4.2.6.8 and 6.1.1.4'
N N .0061 .0033 'International Tables Vol C Tables 4.2.6.8 and 6.1.1.4'
S S .1246 .1234 'International Tables Vol C Tables 4.2.6.8 and 6.1.1.4'
Cl Cl .1484 .1585 'International Tables Vol C Tables 4.2.6.8 and 6.1.1.4'
Cu Cu .3201 1.2651 'International Tables Vol C Tables 4.2.6.8 and 6.1.1.4'

loop_
_geom_angle_atom_site_label_1
_geom_angle_atom_site_label_2
_geom_angle_atom_site_label_3
_geom_angle
_geom_angle_publ_flag
Cl1A Cu1 Cl1B 97.73(2) y
Cl1A Cu1 N1 90.65(5) y
Cl1A Cu1 N11 152.02(5) y
Cl1B Cu1 N11 95.96(5) y
Cl1B Cu1 N1 154.01(5) y
N1 Cu1 N11 87.58(7) y
C2 N1 C6 117.68(19) ?
C2 N1 Cu1 121.67(15) y
C6 N1 Cu1 119.37(14) y
N1 C2 C3 123.9(2) ?
N1 C2 Cl2 115.25(17) ?
C3 C2 Cl2 120.81(19) ?
C2 C3 C4 117.1(2) ?
C3 C4 C5 120.6(2) ?
C4 C5 C6 118.1(2) ?
N1 C6 C5 122.3(2) ?
N1 C6 S6 117.06(16) ?
C5 C6 S6 120.49(18) ?
C6 S6 C12 99.43(10) ?
C12 N11 C16 117.78(19) ?
C12 N11 Cu1 118.91(14) y
C16 N11 Cu1 123.11(15) y
N11 C12 C13 123.0(2) ?
N11 C12 S6 118.38(16) ?
C13 C12 S6 118.64(16) ?
C12 C13 C14 118.6(2) ?
C15 C14 C13 119.0(2) ?
C16 C15 C14 119.2(2) ?
N11 C16 C15 122.4(2) ?
C2 C3 H3 121.4 ?
C4 C3 H3 121.4 ?
C3 C4 H4 119.7 ?
C5 C4 H4 119.7 ?
C4 C5 H5 121.0 ?
C6 C5 H5 121.0 ?
C12 C13 H13 120.7 ?
C14 C13 H13 120.7 ?
C15 C14 H14 120.5 ?
C13 C14 H14 120.5 ?
C16 C15 H15 120.4 ?
C14 C15 H15 120.4 ?
N11 C16 H16 118.8 ?
C15 C16 H16 118.8 ?

loop_
_geom_bond_atom_site_label_1
_geom_bond_atom_site_label_2
_geom_bond_site_symmetry_2
_geom_bond_distance
_geom_bond_publ_flag
Cu1 Cl1A . 2.2335(6) y
Cu1 Cl1B . 2.2049(6) y
Cu1 N1 . 2.029(2) y
Cu1 N11 . 2.012(2) y
N1 C2 . 1.336(3) ?
N1 C6 . 1.348(3) ?
C2 C3 . 1.379(3) ?
C2 Cl2 . 1.719(2) ?
C3 C4 . 1.380(4) ?
C4 C5 . 1.380(4) ?
C5 C6 . 1.386(3) ?
C6 S6 . 1.772(2) ?
S6 C12 . 1.787(2) ?
N11 C12 . 1.346(3) ?
N11 C16 . 1.348(3) ?
C12 C13 . 1.372(3) ?
C13 C14 . 1.388(3) ?
C14 C15 . 1.376(3) ?
C15 C16 . 1.374(3) ?
C3 H3 . .93 ?
C4 H4 . .93 ?
C5 H5 . .93 ?
C13 H13 . .93 ?
C14 H14 . .93 ?
C15 H15 . .93 ?
C16 H16 . .93 ?
